data_7037867
loop_
_publ_author_name
'Prior, Christopher'
'Webster, Lee R.'
'Ibrahim, Saad K.'
'Wright, Joseph A.'
'Alghamdi, Ali F.'
'Oganesyan, Vasily S.'
'Pickett, Christopher J.'

_publ_section_title
;
 EPR detection and characterisation of a paramagnetic Mo(iii) dihydride
 intermediate involved in electrocatalytic hydrogen evolution.
;
_journal_issue 6
_journal_name_full 'Dalton transactions (Cambridge, England : 2003)'
_journal_page_first 2399
_journal_page_last 2403
_journal_paper_doi 10.1039/c5dt04432d
_journal_volume 45
_journal_year 2016
_chemical_formula_moiety 'C53 H51 Mo O2 P4, C24 H20 B'
_chemical_formula_structural '[(H)2Mo(dppe)2(O2CH)][BPh4]'
_chemical_formula_sum 'C77 H71 B Mo O2 P4'
_chemical_formula_weight 1258.96
_space_group_crystal_system monoclinic
_space_group_IT_number 14
_space_group_name_Hall '-P 2yn'
_space_group_name_H-M_alt 'P 1 21/n 1'
_symmetry_space_group_name_Hall '-P 2yn'
_symmetry_space_group_name_H-M 'P 1 21/n 1'
_atom_sites_solution_hydrogens mixed
_atom_sites_solution_primary dual
_audit_creation_method SHELXL-2014/7
_audit_update_record
;
2015-12-13 deposited with the CCDC.
2015-12-28 downloaded from the CCDC.
;
_cell_angle_alpha 90
_cell_angle_beta 93.3380(10)
_cell_angle_gamma 90
_cell_formula_units_Z 4
_cell_length_a 17.4817(5)
_cell_length_b 20.7047(5)
_cell_length_c 17.5343(5)
_cell_measurement_reflns_used 100347
_cell_measurement_temperature 120(2)
_cell_measurement_theta_max 27.48
_cell_measurement_theta_min 2.91
_cell_volume 6335.8(3)
_computing_cell_refinement 'DENZO (Otwinowski & Minor, 1997) & COLLECT (Hooft, 1998)'
_computing_data_collection 'COLLECT (Hooft, 1998)'
_computing_data_reduction 'DENZO (Otwinowski & Minor, 1997) & COLLECT (Hooft, 1998)'
_computing_molecular_graphics 'CAMERON (Watkin et al., 1993)'
_computing_publication_material
;
SHELXL-2014/7 (Sheldrick, 2015), PLATON (Spek, 2003), WinGX (Farrugia, 1999)
and enCIFer (Allen et al., 2004)
;
_computing_structure_refinement 'SHELXL-2014/7 (Sheldrick, 2015)'
_computing_structure_solution 'SHELXT-2014/5 (Sheldrick, 2015)'
_diffrn_ambient_temperature 120(2)
_diffrn_detector_area_resol_mean '4096x4096pixels / 62x62mm'
_diffrn_measured_fraction_theta_full 0.996
_diffrn_measured_fraction_theta_max 0.996
_diffrn_measurement_device_type 'Bruker-Nonius APEX II CCD camera on \k-goniostat'
_diffrn_measurement_method '\f & \w scans'
_diffrn_radiation_monochromator '10cm confocal mirrors'
_diffrn_radiation_source 'Bruker-Nonius FR591 rotating anode'
_diffrn_radiation_type MoK\a
_diffrn_radiation_wavelength 0.71073
_diffrn_reflns_av_R_equivalents 0.0952
_diffrn_reflns_av_unetI/netI 0.0945
_diffrn_reflns_laue_measured_fraction_full 0.996
_diffrn_reflns_laue_measured_fraction_max 0.996
_diffrn_reflns_limit_h_max 19
_diffrn_reflns_limit_h_min -20
_diffrn_reflns_limit_k_max 22
_diffrn_reflns_limit_k_min -24
_diffrn_reflns_limit_l_max 20
_diffrn_reflns_limit_l_min -19
_diffrn_reflns_number 50365
_diffrn_reflns_point_group_measured_fraction_full 0.996
_diffrn_reflns_point_group_measured_fraction_max 0.996
_diffrn_reflns_theta_full 24.999
_diffrn_reflns_theta_max 24.999
_diffrn_reflns_theta_min 3.048
_exptl_absorpt_coefficient_mu 0.356
_exptl_absorpt_correction_T_max 0.9929
_exptl_absorpt_correction_T_min 0.7990
_exptl_absorpt_correction_type multi-scan
_exptl_absorpt_process_details '(SADABS 2007/2; Sheldrick, 2007)'
_exptl_crystal_colour purple
_exptl_crystal_density_diffrn 1.320
_exptl_crystal_description blade
_exptl_crystal_F_000 2624
_exptl_crystal_size_max 0.050
_exptl_crystal_size_mid 0.040
_exptl_crystal_size_min 0.020
_refine_diff_density_max 1.000
_refine_diff_density_min -0.458
_refine_diff_density_rms 0.115
_refine_ls_extinction_method none
_refine_ls_goodness_of_fit_ref 1.081
_refine_ls_hydrogen_treatment mixed
_refine_ls_matrix_type full
_refine_ls_number_parameters 790
_refine_ls_number_reflns 11116
_refine_ls_number_restraints 73
_refine_ls_restrained_S_all 1.080
_refine_ls_R_factor_all 0.1500
_refine_ls_R_factor_gt 0.0886
_refine_ls_shift/su_max 0.004
_refine_ls_shift/su_mean 0.000
_refine_ls_structure_factor_coef Fsqd
_refine_ls_weighting_details 'w=1/[\s^2^(Fo^2^)+47.1810P] where P=(Fo^2^+2Fc^2^)/3'
_refine_ls_weighting_scheme calc
_refine_ls_wR_factor_gt 0.1560
_refine_ls_wR_factor_ref 0.1764
_reflns_Friedel_coverage 0.000
_reflns_number_gt 7278
_reflns_number_total 11116
_reflns_threshold_expression 'I > 2\s(I)'
_cod_data_source_file c5dt04432d2.cif
_cod_data_source_block Mo
_cod_depositor_comments 'Adding full bibliography for 7037867--7037868.cif.'
_cod_database_code 7037867
_shelx_shelxl_version_number 2014/7
_shelx_space_group_comment
;
The symmetry employed for this shelxl refinement is uniquely defined
by the following loop, which should always be used as a source of
symmetry information in preference to the above space-group names.
They are only intended as comments.
;
_shelx_estimated_absorpt_t_min 0.982
_shelx_estimated_absorpt_t_max 0.993

loop_
_space_group_symop_operation_xyz
'x, y, z'
'-x+1/2, y+1/2, -z+1/2'
'-x, -y, -z'
'x-1/2, -y-1/2, z-1/2'

loop_
_atom_site_label
_atom_site_type_symbol
_atom_site_fract_x
_atom_site_fract_y
_atom_site_fract_z
_atom_site_U_iso_or_equiv
_atom_site_adp_type
_atom_site_occupancy
_atom_site_site_symmetry_order
_atom_site_calc_flag
_atom_site_refinement_flags_posn
_atom_site_refinement_flags_adp
_atom_site_refinement_flags_occupancy
_atom_site_disorder_assembly
_atom_site_disorder_group
C1 C 0.3056(4) 0.7979(4) 0.1548(4) 0.0352(17) Uani 1 1 d . . . . .
H1 H 0.3085 0.7964 0.2091 0.042 Uiso 1 1 calc R U . . .
C101 C 0.4730(4) 0.8752(3) 0.0114(4) 0.0353(17) Uani 1 1 d . . . . .
H10A H 0.5102 0.9066 -0.0077 0.042 Uiso 1 1 calc R U . . .
H10B H 0.4707 0.8815 0.0672 0.042 Uiso 1 1 calc R U . . .
C102 C 0.4993(4) 0.8061(4) -0.0051(4) 0.0407(18) Uani 1 1 d . . . . .
H10C H 0.5492 0.7978 0.0227 0.049 Uiso 1 1 calc R U . . .
H10D H 0.5063 0.8012 -0.0604 0.049 Uiso 1 1 calc R U . . .
C103 C 0.3586(4) 0.9723(3) -0.0028(4) 0.0319(16) Uani 1 1 d . . . . .
C104 C 0.3387(4) 1.0216(4) -0.0540(5) 0.044(2) Uani 1 1 d . . . . .
H104 H 0.3353 1.0134 -0.1074 0.053 Uiso 1 1 calc R U . . .
C105 C 0.3238(5) 1.0830(4) -0.0265(5) 0.048(2) Uani 1 1 d . . . . .
H105 H 0.3103 1.1169 -0.0613 0.057 Uiso 1 1 calc R U . . .
C106 C 0.3286(4) 1.0952(4) 0.0513(5) 0.047(2) Uani 1 1 d . . . . .
H106 H 0.3191 1.1373 0.0699 0.056 Uiso 1 1 calc R U . . .
C107 C 0.3471(4) 1.0461(4) 0.1010(5) 0.0428(19) Uani 1 1 d . . . . .
H107 H 0.3498 1.0541 0.1544 0.051 Uiso 1 1 calc R U . . .
C108 C 0.3620(4) 0.9847(3) 0.0742(5) 0.0383(18) Uani 1 1 d . . . . .
H108 H 0.3746 0.9509 0.1094 0.046 Uiso 1 1 calc R U . . .
C109 C 0.3964(4) 0.8999(3) -0.1370(4) 0.0329(16) Uani 1 1 d . . . . .
C110 C 0.4619(5) 0.9316(4) -0.1565(5) 0.060(2) Uani 1 1 d . . . . .
H110 H 0.4965 0.9483 -0.1176 0.072 Uiso 1 1 calc R U . . .
C111 C 0.4774(5) 0.9391(5) -0.2326(6) 0.072(3) Uani 1 1 d . . . . .
H111 H 0.5232 0.9602 -0.2454 0.086 Uiso 1 1 calc R U . . .
C112 C 0.4270(5) 0.9164(4) -0.2902(5) 0.053(2) Uani 1 1 d . . . . .
H112 H 0.4382 0.9217 -0.3423 0.064 Uiso 1 1 calc R U . . .
C113 C 0.3610(5) 0.8864(4) -0.2718(4) 0.0440(19) Uani 1 1 d . . . . .
H113 H 0.3247 0.8728 -0.3109 0.053 Uiso 1 1 calc R U . . .
C114 C 0.3474(4) 0.8760(3) -0.1962(4) 0.0365(17) Uani 1 1 d . . . . .
H114 H 0.3035 0.8519 -0.1840 0.044 Uiso 1 1 calc R U . . .
C115 C 0.4573(4) 0.7266(4) 0.1235(4) 0.0379(18) Uani 1 1 d . . . . .
C116 C 0.5052(5) 0.7663(4) 0.1693(5) 0.050(2) Uani 1 1 d . . . . .
H116 H 0.5280 0.8032 0.1477 0.061 Uiso 1 1 calc R U . . .
C117 C 0.5197(5) 0.7523(4) 0.2464(5) 0.061(3) Uani 1 1 d . . . . .
H117 H 0.5506 0.7806 0.2777 0.073 Uiso 1 1 calc R U . . .
C118 C 0.4898(5) 0.6978(5) 0.2776(5) 0.056(2) Uani 1 1 d . . . . .
H118 H 0.5017 0.6878 0.3298 0.067 Uiso 1 1 calc R U . . .
C119 C 0.4431(5) 0.6579(4) 0.2342(4) 0.050(2) Uani 1 1 d . . . . .
H119 H 0.4220 0.6203 0.2560 0.060 Uiso 1 1 calc R U . . .
C120 C 0.4265(5) 0.6727(4) 0.1577(4) 0.047(2) Uani 1 1 d . . . . .
H120 H 0.3932 0.6452 0.1278 0.057 Uiso 1 1 calc R U . . .
C121 C 0.4555(4) 0.6743(3) -0.0297(4) 0.0334(17) Uani 1 1 d . . . . .
C122 C 0.5060(4) 0.6289(4) 0.0010(4) 0.0399(18) Uani 1 1 d . . . . .
H122 H 0.5283 0.6344 0.0513 0.048 Uiso 1 1 calc R U . . .
C123 C 0.5241(5) 0.5754(4) -0.0416(5) 0.049(2) Uani 1 1 d . . . . .
H123 H 0.5589 0.5441 -0.0204 0.059 Uiso 1 1 calc R U . . .
C124 C 0.4920(5) 0.5671(4) -0.1147(5) 0.048(2) Uani 1 1 d . . . . .
H124 H 0.5043 0.5300 -0.1433 0.057 Uiso 1 1 calc R U . . .
C125 C 0.4425(5) 0.6123(4) -0.1461(5) 0.053(2) Uani 1 1 d . . . . .
H125 H 0.4204 0.6069 -0.1965 0.063 Uiso 1 1 calc R U . . .
C126 C 0.4252(5) 0.6662(4) -0.1029(4) 0.050(2) Uani 1 1 d . . . . .
H126 H 0.3917 0.6982 -0.1248 0.060 Uiso 1 1 calc R U . . .
C201 C 0.1034(4) 0.7900(3) 0.0187(4) 0.0334(16) Uani 1 1 d . . . . .
H20A H 0.1077 0.7652 0.0671 0.040 Uiso 1 1 calc R U . . .
H20B H 0.0513 0.8088 0.0130 0.040 Uiso 1 1 calc R U . . .
C202 C 0.1172(4) 0.7452(3) -0.0493(4) 0.0345(17) Uani 1 1 d . . . . .
H20C H 0.1079 0.7695 -0.0976 0.041 Uiso 1 1 calc R U . . .
H20D H 0.0806 0.7087 -0.0495 0.041 Uiso 1 1 calc R U . . .
C203 C 0.1618(3) 0.8989(3) 0.1095(4) 0.0279(16) Uani 1 1 d . . . . .
C204 C 0.1782(4) 0.9645(3) 0.1104(4) 0.0314(16) Uani 1 1 d . . . . .
H204 H 0.1935 0.9855 0.0655 0.038 Uiso 1 1 calc R U . . .
C205 C 0.1720(4) 0.9996(4) 0.1784(5) 0.044(2) Uani 1 1 d . . . . .
H205 H 0.1832 1.0445 0.1799 0.053 Uiso 1 1 calc R U . . .
C206 C 0.1499(5) 0.9690(5) 0.2422(5) 0.055(2) Uani 1 1 d . . . . .
H206 H 0.1449 0.9931 0.2877 0.067 Uiso 1 1 calc R U . . .
C207 C 0.1346(5) 0.9043(5) 0.2422(5) 0.055(2) Uani 1 1 d . . . . .
H207 H 0.1199 0.8838 0.2875 0.067 Uiso 1 1 calc R U . . .
C208 C 0.1408(4) 0.8683(4) 0.1757(4) 0.0409(19) Uani 1 1 d . . . . .
H208 H 0.1308 0.8232 0.1756 0.049 Uiso 1 1 calc R U . . .
C209 C 0.1312(4) 0.9083(3) -0.0521(4) 0.0258(15) Uani 1 1 d . . . . .
C210 C 0.0557(4) 0.9270(4) -0.0471(4) 0.0411(19) Uani 1 1 d . . . . .
H210 H 0.0284 0.9139 -0.0045 0.049 Uiso 1 1 calc R U . . .
C211 C 0.0195(5) 0.9646(4) -0.1039(5) 0.048(2) Uani 1 1 d . . . . .
H211 H -0.0323 0.9772 -0.0999 0.057 Uiso 1 1 calc R U . . .
C212 C 0.0582(5) 0.9834(4) -0.1652(4) 0.044(2) Uani 1 1 d . . . . .
H212 H 0.0322 1.0072 -0.2051 0.053 Uiso 1 1 calc R U . . .
C213 C 0.1340(4) 0.9686(3) -0.1702(4) 0.0383(18) Uani 1 1 d . . . . .
H213 H 0.1615 0.9844 -0.2115 0.046 Uiso 1 1 calc R U . . .
C214 C 0.1705(4) 0.9298(3) -0.1137(4) 0.0322(16) Uani 1 1 d . . . . .
H214 H 0.2227 0.9181 -0.1176 0.039 Uiso 1 1 calc R U . . .
C215 C 0.2117(5) 0.6457(3) 0.0214(4) 0.0416(19) Uani 1 1 d . . . . .
C216 C 0.2751(5) 0.6058(3) 0.0292(4) 0.046(2) Uani 1 1 d . . . . .
H216 H 0.3189 0.6149 0.0014 0.056 Uiso 1 1 calc R U . . .
C217 C 0.2753(5) 0.5516(4) 0.0781(5) 0.052(2) Uani 1 1 d . . . . .
H217 H 0.3184 0.5236 0.0826 0.062 Uiso 1 1 calc R U . . .
C218 C 0.2125(6) 0.5401(5) 0.1188(5) 0.068(3) Uani 1 1 d . . . . .
H218 H 0.2136 0.5051 0.1538 0.082 Uiso 1 1 calc R U . . .
C219 C 0.1484(7) 0.5772(5) 0.1108(6) 0.075(3) Uani 1 1 d . . . . .
H219 H 0.1044 0.5664 0.1375 0.090 Uiso 1 1 calc R U . . .
C220 C 0.1474(6) 0.6313(4) 0.0632(5) 0.065(3) Uani 1 1 d . . . . .
H220 H 0.1035 0.6583 0.0590 0.078 Uiso 1 1 calc R U . . .
C221 C 0.2232(4) 0.6749(3) -0.1367(4) 0.0285(15) Uani 1 1 d . . . . .
C222 C 0.2050(4) 0.6098(3) -0.1476(4) 0.0369(17) Uani 1 1 d . . . . .
H222 H 0.1851 0.5859 -0.1069 0.044 Uiso 1 1 calc R U . . .
C223 C 0.2153(5) 0.5795(4) -0.2162(4) 0.048(2) Uani 1 1 d . . . . .
H223 H 0.2025 0.5351 -0.2227 0.057 Uiso 1 1 calc R U . . .
C224 C 0.2443(5) 0.6138(4) -0.2754(4) 0.046(2) Uani 1 1 d . . . . .
H224 H 0.2536 0.5924 -0.3219 0.056 Uiso 1 1 calc R U . . .
C225 C 0.2600(5) 0.6792(4) -0.2678(4) 0.045(2) Uani 1 1 d . . . . .
H225 H 0.2778 0.7034 -0.3093 0.054 Uiso 1 1 calc R U . . .
C226 C 0.2492(4) 0.7087(3) -0.1977(4) 0.0388(18) Uani 1 1 d . . . . .
H226 H 0.2602 0.7534 -0.1918 0.047 Uiso 1 1 calc R U . . .
C301 C 0.7467(5) 0.7393(3) 0.9009(4) 0.0410(19) Uani 1 1 d . . . . .
C302 C 0.6673(5) 0.7295(4) 0.8939(5) 0.045(2) Uani 1 1 d . . . . .
H302 H 0.6444 0.7036 0.9310 0.054 Uiso 1 1 calc R U . . .
C303 C 0.6206(5) 0.7557(4) 0.8355(5) 0.055(2) Uani 1 1 d . . . . .
H303 H 0.5673 0.7465 0.8328 0.066 Uiso 1 1 calc R U . . .
C304 C 0.6506(5) 0.7952(4) 0.7810(5) 0.055(2) Uani 1 1 d . . . . .
H304 H 0.6185 0.8139 0.7415 0.066 Uiso 1 1 calc R U . . .
C305 C 0.7301(5) 0.8067(4) 0.7858(5) 0.052(2) Uani 1 1 d . . . . .
H305 H 0.7525 0.8331 0.7488 0.063 Uiso 1 1 calc R U . . .
C306 C 0.7751(5) 0.7795(4) 0.8442(5) 0.046(2) Uani 1 1 d . . . . .
H306 H 0.8285 0.7884 0.8465 0.055 Uiso 1 1 calc R U . . .
C307 C 0.7557(4) 0.6627(3) 1.0243(5) 0.0413(19) Uani 1 1 d . . . . .
C308 C 0.7125(4) 0.6937(4) 1.0785(4) 0.0413(18) Uani 1 1 d . . . . .
H308 H 0.7123 0.7395 1.0802 0.050 Uiso 1 1 calc R U . . .
C309 C 0.6698(4) 0.6595(5) 1.1301(5) 0.051(2) Uani 1 1 d . . . . .
H309 H 0.6414 0.6821 1.1662 0.062 Uiso 1 1 calc R U . . .
C310 C 0.6690(5) 0.5931(5) 1.1284(5) 0.052(2) Uani 1 1 d . . . . .
H310 H 0.6398 0.5698 1.1631 0.063 Uiso 1 1 calc R U . . .
C311 C 0.7096(5) 0.5613(4) 1.0775(5) 0.055(2) Uani 1 1 d . . . . .
H311 H 0.7088 0.5154 1.0762 0.066 Uiso 1 1 calc R U . . .
C312 C 0.7530(4) 0.5953(4) 1.0266(5) 0.044(2) Uani 1 1 d . . . . .
H312 H 0.7819 0.5716 0.9919 0.053 Uiso 1 1 calc R U . . .
C313 C 0.8533(4) 0.7588(3) 1.0202(5) 0.0387(19) Uani 1 1 d . . . . .
C314 C 0.8522(4) 0.8247(3) 1.0099(5) 0.0396(18) Uani 1 1 d . . . . .
H314 H 0.8234 0.8415 0.9668 0.048 Uiso 1 1 calc R U . . .
C315 C 0.8909(4) 0.8683(3) 1.0588(4) 0.0386(18) Uani 1 1 d . . . . .
H315 H 0.8871 0.9134 1.0490 0.046 Uiso 1 1 calc R U . . .
C316 C 0.9341(4) 0.8467(4) 1.1202(5) 0.045(2) Uani 1 1 d . . . . .
H316 H 0.9611 0.8760 1.1536 0.054 Uiso 1 1 calc R U . . .
C317 C 0.9379(5) 0.7801(4) 1.1335(5) 0.050(2) Uani 1 1 d . . . . .
H317 H 0.9681 0.7637 1.1759 0.060 Uiso 1 1 calc R U . . .
C318 C 0.8977(4) 0.7384(4) 1.0847(5) 0.045(2) Uani 1 1 d . . . . .
H318 H 0.9003 0.6934 1.0955 0.054 Uiso 1 1 calc R U . . .
C319 C 0.8628(5) 0.6594(4) 0.9184(5) 0.056(2) Uani 0.77(4) 1 d D U P A 1
C320 C 0.8425(10) 0.6339(7) 0.8457(7) 0.071(4) Uani 0.77(4) 1 d D U P A 1
H320 H 0.7925 0.6424 0.8238 0.086 Uiso 0.77(4) 1 calc R U P A 1
C321 C 0.8925(14) 0.5967(9) 0.8038(9) 0.083(5) Uani 0.77(4) 1 d D U P A 1
H321 H 0.8769 0.5800 0.7548 0.100 Uiso 0.77(4) 1 calc R U P A 1
C322 C 0.9662(11) 0.5850(10) 0.8367(14) 0.100(6) Uani 0.77(4) 1 d D U P A 1
H322 H 1.0035 0.5655 0.8068 0.120 Uiso 0.77(4) 1 calc R U P A 1
C323 C 0.9856(7) 0.6012(11) 0.9111(17) 0.129(9) Uani 0.77(4) 1 d D U P A 1
H323 H 1.0321 0.5867 0.9362 0.154 Uiso 0.77(4) 1 calc R U P A 1
C324 C 0.9335(7) 0.6405(10) 0.9492(13) 0.110(8) Uani 0.77(4) 1 d D U P A 1
H324 H 0.9484 0.6547 0.9994 0.132 Uiso 0.77(4) 1 calc R U P A 1
C325 C 0.8628(5) 0.6594(4) 0.9184(5) 0.056(2) Uani 0.23(4) 1 d D . P A 2
C326 C 0.824(2) 0.624(3) 0.860(2) 0.071(4) Uani 0.23(4) 1 d D . P A 2
H326 H 0.7698 0.6236 0.8578 0.086 Uiso 0.23(4) 1 calc R U P A 2
C327 C 0.860(3) 0.588(3) 0.805(3) 0.083(5) Uani 0.23(4) 1 d D . P A 2
H327 H 0.8317 0.5677 0.7634 0.100 Uiso 0.23(4) 1 calc R U P A 2
C328 C 0.941(3) 0.582(4) 0.812(5) 0.100(6) Uani 0.23(4) 1 d D . P A 2
H328 H 0.9668 0.5498 0.7851 0.120 Uiso 0.23(4) 1 calc R U P A 2
C329 C 0.979(2) 0.625(4) 0.860(5) 0.129(9) Uani 0.23(4) 1 d D . P A 2
H329 H 1.0325 0.6324 0.8548 0.154 Uiso 0.23(4) 1 calc R U P A 2
C330 C 0.9410(9) 0.658(4) 0.916(4) 0.110(8) Uani 0.23(4) 1 d D . P A 2
H330 H 0.9707 0.6809 0.9543 0.132 Uiso 0.23(4) 1 calc R U P A 2
B31 B 0.8045(5) 0.7054(4) 0.9652(5) 0.039(2) Uani 1 1 d . . . . .
O1 O 0.3395(3) 0.8425(2) 0.1198(3) 0.0340(11) Uani 1 1 d . . . . .
O2 O 0.2685(3) 0.7562(2) 0.1169(2) 0.0323(11) Uani 1 1 d . . . . .
P11 P 0.37791(10) 0.88946(9) -0.03589(10) 0.0290(4) Uani 1 1 d . . . . .
P12 P 0.42777(11) 0.74623(9) 0.02492(11) 0.0325(4) Uani 1 1 d . . . . .
P21 P 0.17492(10) 0.85419(8) 0.02073(10) 0.0268(4) Uani 1 1 d . . . . .
P22 P 0.21540(10) 0.71381(8) -0.04374(10) 0.0284(4) Uani 1 1 d . . . . .
Mo1 Mo 0.30021(3) 0.79992(3) 0.00781(3) 0.02546(16) Uani 1 1 d D . . . .
H2 H 0.336(3) 0.788(3) -0.052(3) 0.040(19) Uiso 1 1 d D . . . .
H3 H 0.271(4) 0.813(3) -0.059(3) 0.037(19) Uiso 1 1 d D . . . .

loop_
_atom_site_aniso_label
_atom_site_aniso_U_11
_atom_site_aniso_U_22
_atom_site_aniso_U_33
_atom_site_aniso_U_23
_atom_site_aniso_U_13
_atom_site_aniso_U_12
C1 0.035(4) 0.042(4) 0.028(4) 0.010(4) 0.003(3) 0.017(4)
C101 0.030(4) 0.037(4) 0.040(4) -0.011(3) 0.006(3) 0.000(3)
C102 0.026(4) 0.053(5) 0.042(5) -0.001(4) -0.002(3) 0.000(4)
C103 0.018(3) 0.040(4) 0.038(4) -0.009(3) 0.002(3) -0.002(3)
C104 0.045(5) 0.039(4) 0.046(5) -0.007(4) -0.013(4) 0.000(4)
C105 0.052(5) 0.031(4) 0.058(6) -0.012(4) -0.013(4) 0.009(4)
C106 0.028(4) 0.031(4) 0.081(7) -0.018(4) -0.004(4) 0.002(3)
C107 0.047(5) 0.040(4) 0.042(5) -0.009(4) 0.014(4) -0.009(4)
C108 0.033(4) 0.032(4) 0.050(5) -0.002(4) 0.003(4) -0.006(3)
C109 0.035(4) 0.031(4) 0.034(4) -0.002(3) 0.007(3) -0.002(3)
C110 0.051(6) 0.076(6) 0.052(6) 0.007(5) -0.004(4) -0.026(5)
C111 0.049(6) 0.109(8) 0.058(6) 0.028(6) 0.008(5) -0.028(6)
C112 0.052(5) 0.073(6) 0.037(5) 0.003(4) 0.021(4) -0.005(5)
C113 0.050(5) 0.056(5) 0.026(4) -0.004(4) 0.004(4) -0.001(4)
C114 0.032(4) 0.037(4) 0.040(5) 0.002(3) 0.005(3) -0.008(3)
C115 0.029(4) 0.044(4) 0.040(5) -0.003(4) -0.005(3) 0.013(3)
C116 0.060(6) 0.045(5) 0.045(5) 0.000(4) -0.015(4) 0.007(4)
C117 0.076(7) 0.053(5) 0.048(6) -0.006(5) -0.029(5) 0.003(5)
C118 0.054(5) 0.073(6) 0.040(5) 0.006(5) -0.008(4) 0.006(5)
C119 0.044(5) 0.076(6) 0.030(5) 0.008(4) -0.001(4) -0.005(4)
C120 0.045(5) 0.059(5) 0.037(5) 0.000(4) -0.003(4) -0.005(4)
C121 0.036(4) 0.033(4) 0.031(4) -0.007(3) 0.003(3) 0.006(3)
C122 0.033(4) 0.047(5) 0.039(5) -0.008(4) -0.001(3) 0.010(4)
C123 0.053(5) 0.042(5) 0.054(6) 0.001(4) 0.011(4) 0.012(4)
C124 0.053(5) 0.041(5) 0.050(5) -0.011(4) 0.008(4) 0.005(4)
C125 0.048(5) 0.068(6) 0.042(5) -0.016(4) 0.004(4) 0.010(4)
C126 0.049(5) 0.065(6) 0.036(5) -0.007(4) 0.002(4) 0.022(4)
C201 0.033(4) 0.037(4) 0.032(4) -0.004(3) 0.011(3) 0.000(3)
C202 0.034(4) 0.031(4) 0.038(4) -0.002(3) 0.008(3) -0.004(3)
C203 0.018(3) 0.042(4) 0.024(4) -0.012(3) -0.002(3) 0.009(3)
C204 0.022(4) 0.035(4) 0.038(4) -0.006(3) 0.003(3) 0.009(3)
C205 0.037(4) 0.046(5) 0.049(5) -0.023(4) -0.009(4) 0.008(4)
C206 0.059(6) 0.073(7) 0.033(5) -0.020(5) -0.003(4) 0.014(5)
C207 0.058(6) 0.081(7) 0.027(5) 0.000(4) -0.006(4) 0.017(5)
C208 0.042(5) 0.054(5) 0.028(4) 0.007(4) 0.007(3) 0.012(4)
C209 0.027(4) 0.020(3) 0.030(4) -0.005(3) 0.000(3) 0.003(3)
C210 0.039(5) 0.043(4) 0.041(5) -0.005(4) -0.001(4) 0.007(4)
C211 0.037(5) 0.059(5) 0.046(5) -0.007(4) -0.008(4) 0.018(4)
C212 0.061(6) 0.036(4) 0.035(5) -0.007(4) -0.014(4) 0.018(4)
C213 0.054(5) 0.029(4) 0.032(4) 0.000(3) -0.001(4) 0.005(4)
C214 0.035(4) 0.029(4) 0.032(4) -0.005(3) 0.003(3) 0.001(3)
C215 0.069(6) 0.030(4) 0.026(4) -0.001(3) 0.004(4) 0.002(4)
C216 0.063(6) 0.031(4) 0.041(5) 0.004(4) -0.020(4) -0.008(4)
C217 0.066(6) 0.039(5) 0.048(5) -0.002(4) -0.019(5) 0.003(4)
C218 0.101(8) 0.062(6) 0.042(6) 0.025(5) 0.015(6) 0.012(6)
C219 0.110(9) 0.057(6) 0.063(7) 0.020(5) 0.043(6) 0.004(6)
C220 0.101(8) 0.039(5) 0.059(6) 0.009(4) 0.041(6) 0.008(5)
C221 0.032(4) 0.031(4) 0.022(4) -0.004(3) -0.004(3) 0.005(3)
C222 0.043(4) 0.034(4) 0.035(4) 0.000(3) 0.010(3) -0.003(3)
C223 0.065(6) 0.038(4) 0.040(5) -0.012(4) 0.005(4) -0.009(4)
C224 0.059(5) 0.048(5) 0.033(5) -0.009(4) 0.002(4) -0.003(4)
C225 0.058(5) 0.049(5) 0.027(4) 0.004(4) 0.002(4) 0.001(4)
C226 0.058(5) 0.030(4) 0.029(4) 0.003(3) -0.001(4) 0.001(4)
C301 0.055(5) 0.032(4) 0.038(5) -0.016(3) 0.017(4) -0.015(4)
C302 0.063(6) 0.035(4) 0.038(5) -0.016(4) 0.013(4) -0.016(4)
C303 0.062(6) 0.067(6) 0.037(5) -0.012(4) 0.006(4) -0.009(5)
C304 0.070(6) 0.060(5) 0.035(5) -0.011(4) 0.007(4) 0.006(5)
C305 0.080(7) 0.041(5) 0.038(5) -0.007(4) 0.021(5) 0.003(5)
C306 0.051(5) 0.037(4) 0.051(5) -0.015(4) 0.016(4) -0.005(4)
C307 0.039(4) 0.034(4) 0.051(5) -0.005(4) 0.004(4) -0.003(3)
C308 0.040(4) 0.042(4) 0.042(5) -0.003(4) 0.011(4) 0.002(4)
C309 0.036(5) 0.080(7) 0.039(5) -0.002(4) 0.011(4) 0.015(4)
C310 0.036(5) 0.073(6) 0.048(5) 0.015(5) 0.007(4) -0.002(4)
C311 0.047(5) 0.042(5) 0.076(7) 0.021(5) 0.000(5) -0.002(4)
C312 0.039(5) 0.042(5) 0.053(5) 0.003(4) 0.012(4) -0.002(4)
C313 0.035(4) 0.032(4) 0.051(5) -0.008(4) 0.023(4) -0.004(3)
C314 0.035(4) 0.036(4) 0.049(5) -0.006(4) 0.005(4) 0.000(3)
C315 0.036(4) 0.028(4) 0.052(5) -0.010(4) 0.008(4) 0.003(3)
C316 0.039(5) 0.046(5) 0.052(5) -0.012(4) 0.012(4) -0.003(4)
C317 0.044(5) 0.064(6) 0.043(5) 0.007(4) 0.011(4) 0.000(4)
C318 0.047(5) 0.031(4) 0.059(6) 0.002(4) 0.017(4) 0.003(4)
C319 0.068(5) 0.027(4) 0.079(6) -0.024(4) 0.044(5) -0.010(4)
C320 0.140(10) 0.038(7) 0.041(6) 0.013(6) 0.047(6) 0.033(7)
C321 0.139(15) 0.049(8) 0.067(7) -0.003(5) 0.052(9) 0.024(11)
C322 0.075(10) 0.072(8) 0.162(14) -0.050(10) 0.074(10) -0.027(9)
C323 0.045(6) 0.130(15) 0.212(19) -0.121(15) 0.024(9) -0.014(7)
C324 0.042(6) 0.110(14) 0.180(15) -0.096(13) 0.030(7) -0.003(7)
C325 0.068(5) 0.027(4) 0.079(6) -0.024(4) 0.044(5) -0.010(4)
C326 0.140(10) 0.038(7) 0.041(6) 0.013(6) 0.047(6) 0.033(7)
C327 0.139(15) 0.049(8) 0.067(7) -0.003(5) 0.052(9) 0.024(11)
C328 0.075(10) 0.072(8) 0.162(14) -0.050(10) 0.074(10) -0.027(9)
C329 0.045(6) 0.130(15) 0.212(19) -0.121(15) 0.024(9) -0.014(7)
C330 0.042(6) 0.110(14) 0.180(15) -0.096(13) 0.030(7) -0.003(7)
B31 0.037(5) 0.026(4) 0.055(6) -0.005(4) 0.015(4) -0.004(4)
O1 0.037(3) 0.041(3) 0.025(3) -0.001(2) 0.003(2) 0.004(2)
O2 0.035(3) 0.041(3) 0.021(3) -0.005(2) 0.004(2) 0.004(2)
P11 0.0262(9) 0.0323(10) 0.0285(10) -0.0036(8) 0.0011(8) 0.0005(8)
P12 0.0305(10) 0.0361(10) 0.0304(10) -0.0025(8) -0.0006(8) 0.0070(8)
P21 0.0244(9) 0.0270(9) 0.0290(10) -0.0032(8) 0.0009(8) 0.0030(7)
P22 0.0336(10) 0.0261(9) 0.0259(10) -0.0009(7) 0.0059(8) 0.0036(7)
Mo1 0.0242(3) 0.0272(3) 0.0250(3) -0.0017(3) 0.0012(2) 0.0049(3)

loop_
_atom_type_symbol
_atom_type_description
_atom_type_scat_dispersion_real
_atom_type_scat_dispersion_imag
_atom_type_scat_source
C C 0.0033 0.0016 'International Tables Vol C Tables 4.2.6.8 and 6.1.1.4'
H H 0.0000 0.0000 'International Tables Vol C Tables 4.2.6.8 and 6.1.1.4'
B B 0.0013 0.0007 'International Tables Vol C Tables 4.2.6.8 and 6.1.1.4'
O O 0.0106 0.0060 'International Tables Vol C Tables 4.2.6.8 and 6.1.1.4'
P P 0.1023 0.0942 'International Tables Vol C Tables 4.2.6.8 and 6.1.1.4'
Mo Mo -1.6832 0.6857 'International Tables Vol C Tables 4.2.6.8 and 6.1.1.4'

loop_
_geom_angle_atom_site_label_1
_geom_angle_atom_site_label_2
_geom_angle_atom_site_label_3
_geom_angle
O2 C1 O1 119.1(6)
O2 C1 Mo1 59.4(4)
O1 C1 Mo1 59.8(3)
O2 C1 H1 120.4
O1 C1 H1 120.4
Mo1 C1 H1 178.6
C102 C101 P11 109.7(5)
C102 C101 H10A 109.7
P11 C101 H10A 109.7
C102 C101 H10B 109.7
P11 C101 H10B 109.7
H10A C101 H10B 108.2
C101 C102 P12 110.8(5)
C101 C102 H10C 109.5
P12 C102 H10C 109.5
C101 C102 H10D 109.5
P12 C102 H10D 109.5
H10C C102 H10D 108.1
C108 C103 C104 119.5(7)
C108 C103 P11 119.0(6)
C104 C103 P11 121.5(6)
C105 C104 C103 119.5(7)
C105 C104 H104 120.2
C103 C104 H104 120.2
C106 C105 C104 120.4(8)
C106 C105 H105 119.8
C104 C105 H105 119.8
C107 C106 C105 119.5(7)
C107 C106 H106 120.3
C105 C106 H106 120.3
C106 C107 C108 120.6(8)
C106 C107 H107 119.7
C108 C107 H107 119.7
C103 C108 C107 120.5(7)
C103 C108 H108 119.7
C107 C108 H108 119.7
C110 C109 C114 117.7(7)
C110 C109 P11 119.4(6)
C114 C109 P11 122.8(5)
C109 C110 C111 120.2(8)
C109 C110 H110 119.9
C111 C110 H110 119.9
C112 C111 C110 120.9(8)
C112 C111 H111 119.5
C110 C111 H111 119.5
C113 C112 C111 119.5(8)
C113 C112 H112 120.3
C111 C112 H112 120.3
C112 C113 C114 119.7(7)
C112 C113 H113 120.2
C114 C113 H113 120.2
C113 C114 C109 121.8(7)
C113 C114 H114 119.1
C109 C114 H114 119.1
C120 C115 C116 117.3(7)
C120 C115 P12 119.5(6)
C116 C115 P12 122.9(6)
C117 C116 C115 120.4(8)
C117 C116 H116 119.8
C115 C116 H116 119.8
C118 C117 C116 120.5(8)
C118 C117 H117 119.8
C116 C117 H117 119.8
C119 C118 C117 120.5(8)
C119 C118 H118 119.8
C117 C118 H118 119.8
C118 C119 C120 119.3(8)
C118 C119 H119 120.4
C120 C119 H119 120.4
C115 C120 C119 122.0(8)
C115 C120 H120 119.0
C119 C120 H120 119.0
C126 C121 C122 119.0(7)
C126 C121 P12 119.0(5)
C122 C121 P12 121.9(5)
C121 C122 C123 119.9(7)
C121 C122 H122 120.1
C123 C122 H122 120.1
C124 C123 C122 120.5(8)
C124 C123 H123 119.8
C122 C123 H123 119.8
C125 C124 C123 120.2(8)
C125 C124 H124 119.9
C123 C124 H124 119.9
C124 C125 C126 118.7(8)
C124 C125 H125 120.6
C126 C125 H125 120.6
C121 C126 C125 121.6(7)
C121 C126 H126 119.2
C125 C126 H126 119.2
C202 C201 P21 108.4(4)
C202 C201 H20A 110.0
P21 C201 H20A 110.0
C202 C201 H20B 110.0
P21 C201 H20B 110.0
H20A C201 H20B 108.4
C201 C202 P22 111.2(5)
C201 C202 H20C 109.4
P22 C202 H20C 109.4
C201 C202 H20D 109.4
P22 C202 H20D 109.4
H20C C202 H20D 108.0
C204 C203 C208 120.1(6)
C204 C203 P21 117.8(5)
C208 C203 P21 122.0(6)
C203 C204 C205 119.2(7)
C203 C204 H204 120.4
C205 C204 H204 120.4
C206 C205 C204 119.8(8)
C206 C205 H205 120.1
C204 C205 H205 120.1
C205 C206 C207 121.5(8)
C205 C206 H206 119.3
C207 C206 H206 119.3
C206 C207 C208 120.0(8)
C206 C207 H207 120.0
C208 C207 H207 120.0
C203 C208 C207 119.4(8)
C203 C208 H208 120.3
C207 C208 H208 120.3
C210 C209 C214 118.5(6)
C210 C209 P21 119.2(5)
C214 C209 P21 122.3(5)
C209 C210 C211 120.6(7)
C209 C210 H210 119.7
C211 C210 H210 119.7
C212 C211 C210 120.0(7)
C212 C211 H211 120.0
C210 C211 H211 120.0
C211 C212 C213 121.0(7)
C211 C212 H212 119.5
C213 C212 H212 119.5
C212 C213 C214 119.1(7)
C212 C213 H213 120.5
C214 C213 H213 120.5
C209 C214 C213 120.7(7)
C209 C214 H214 119.7
C213 C214 H214 119.7
C216 C215 C220 118.8(7)
C216 C215 P22 117.9(6)
C220 C215 P22 123.4(6)
C215 C216 C217 120.5(8)
C215 C216 H216 119.7
C217 C216 H216 119.7
C218 C217 C216 118.9(8)
C218 C217 H217 120.6
C216 C217 H217 120.6
C219 C218 C217 122.0(8)
C219 C218 H218 119.0
C217 C218 H218 119.0
C218 C219 C220 119.8(9)
C218 C219 H219 120.1
C220 C219 H219 120.1
C219 C220 C215 119.9(9)
C219 C220 H220 120.1
C215 C220 H220 120.1
C226 C221 C222 117.9(6)
C226 C221 P22 120.8(5)
C222 C221 P22 121.2(5)
C223 C222 C221 121.2(7)
C223 C222 H222 119.4
C221 C222 H222 119.4
C222 C223 C224 119.7(7)
C222 C223 H223 120.2
C224 C223 H223 120.2
C223 C224 C225 120.7(7)
C223 C224 H224 119.6
C225 C224 H224 119.6
C224 C225 C226 118.4(7)
C224 C225 H225 120.8
C226 C225 H225 120.8
C221 C226 C225 122.0(7)
C221 C226 H226 119.0
C225 C226 H226 119.0
C302 C301 C306 114.2(8)
C302 C301 B31 124.7(7)
C306 C301 B31 121.0(7)
C303 C302 C301 123.2(8)
C303 C302 H302 118.4
C301 C302 H302 118.4
C302 C303 C304 120.8(8)
C302 C303 H303 119.6
C304 C303 H303 119.6
C303 C304 C305 118.2(8)
C303 C304 H304 120.9
C305 C304 H304 120.9
C306 C305 C304 119.6(8)
C306 C305 H305 120.2
C304 C305 H305 120.2
C305 C306 C301 123.9(8)
C305 C306 H306 118.0
C301 C306 H306 118.0
C312 C307 C308 114.7(7)
C312 C307 B31 125.2(7)
C308 C307 B31 120.1(6)
C309 C308 C307 122.4(8)
C309 C308 H308 118.8
C307 C308 H308 118.8
C310 C309 C308 119.7(8)
C310 C309 H309 120.1
C308 C309 H309 120.1
C311 C310 C309 120.0(8)
C311 C310 H310 120.0
C309 C310 H310 120.0
C310 C311 C312 120.3(8)
C310 C311 H311 119.9
C312 C311 H311 119.9
C311 C312 C307 122.9(8)
C311 C312 H312 118.6
C307 C312 H312 118.6
C314 C313 C318 114.0(7)
C314 C313 B31 125.4(7)
C318 C313 B31 120.5(6)
C313 C314 C315 124.0(8)
C313 C314 H314 118.0
C315 C314 H314 118.0
C316 C315 C314 120.2(7)
C316 C315 H315 119.9
C314 C315 H315 119.9
C315 C316 C317 118.5(8)
C315 C316 H316 120.8
C317 C316 H316 120.8
C318 C317 C316 119.8(8)
C318 C317 H317 120.1
C316 C317 H317 120.1
C317 C318 C313 123.4(7)
C317 C318 H318 118.3
C313 C318 H318 118.3
C324 C319 C320 115.0(10)
C324 C319 B31 122.4(9)
C320 C319 B31 122.5(9)
C319 C320 C321 123.3(13)
C319 C320 H320 118.4
C321 C320 H320 118.4
C322 C321 C320 117.6(12)
C322 C321 H321 121.2
C320 C321 H321 121.2
C323 C322 C321 121.3(12)
C323 C322 H322 119.3
C321 C322 H322 119.3
C322 C323 C324 117.3(14)
C322 C323 H323 121.3
C324 C323 H323 121.3
C319 C324 C323 124.5(13)
C319 C324 H324 117.8
C323 C324 H324 117.8
C330 C325 C326 114(2)
C330 C325 B31 132.3(18)
C326 C325 B31 112.6(18)
C327 C326 C325 125(2)
C327 C326 H326 117.7
C325 C326 H326 117.7
C328 C327 C326 118(2)
C328 C327 H327 121.0
C326 C327 H327 121.0
C329 C328 C327 117(3)
C329 C328 H328 121.4
C327 C328 H328 121.4
C328 C329 C330 120(3)
C328 C329 H329 119.9
C330 C329 H329 119.9
C325 C330 C329 123(2)
C325 C330 H330 118.3
C329 C330 H330 118.3
C301 B31 C307 110.2(6)
C301 B31 C325 106.3(7)
C307 B31 C325 111.3(6)
C301 B31 C319 106.3(7)
C307 B31 C319 111.3(6)
C301 B31 C313 112.9(6)
C307 B31 C313 105.1(6)
C325 B31 C313 111.2(6)
C319 B31 C313 111.2(6)
C1 O1 Mo1 90.5(4)
C1 O2 Mo1 91.6(4)
C109 P11 C101 104.4(3)
C109 P11 C103 103.9(3)
C101 P11 C103 100.6(3)
C109 P11 Mo1 121.6(2)
C101 P11 Mo1 104.0(2)
C103 P11 Mo1 119.3(2)
C115 P12 C121 104.1(3)
C115 P12 C102 105.0(3)
C121 P12 C102 100.9(3)
C115 P12 Mo1 114.6(2)
C121 P12 Mo1 123.8(2)
C102 P12 Mo1 106.3(2)
C201 P21 C209 100.0(3)
C201 P21 C203 105.3(3)
C209 P21 C203 102.4(3)
C201 P21 Mo1 106.0(2)
C209 P21 Mo1 123.2(2)
C203 P21 Mo1 117.4(2)
C215 P22 C221 103.0(3)
C215 P22 C202 103.9(4)
C221 P22 C202 103.1(3)
C215 P22 Mo1 112.0(3)
C221 P22 Mo1 124.9(2)
C202 P22 Mo1 107.8(2)
O2 Mo1 O1 58.70(17)
O2 Mo1 P11 138.70(13)
O1 Mo1 P11 80.05(13)
O2 Mo1 P22 81.07(13)
O1 Mo1 P22 139.58(13)
P11 Mo1 P22 140.21(6)
O2 Mo1 P21 80.77(12)
O1 Mo1 P21 88.22(12)
P11 Mo1 P21 101.21(6)
P22 Mo1 P21 81.10(6)
O2 Mo1 P12 88.92(13)
O1 Mo1 P12 80.93(13)
P11 Mo1 P12 82.34(6)
P22 Mo1 P12 103.71(6)
P21 Mo1 P12 167.87(7)
O2 Mo1 C1 29.0(2)
O1 Mo1 C1 29.7(2)
P11 Mo1 C1 109.71(18)
P22 Mo1 C1 110.03(18)
P21 Mo1 C1 84.09(15)
P12 Mo1 C1 83.80(15)
O2 Mo1 H2 142(3)
O1 Mo1 H2 131(3)
P11 Mo1 H2 65(3)
P22 Mo1 H2 83(3)
P21 Mo1 H2 130(3)
P12 Mo1 H2 62(3)
C1 Mo1 H2 146(3)
O2 Mo1 H3 140(3)
O1 Mo1 H3 144(3)
P11 Mo1 H3 76(3)
P22 Mo1 H3 67(3)
P21 Mo1 H3 71(3)
P12 Mo1 H3 121(3)
C1 Mo1 H3 155(3)
H2 Mo1 H3 59(4)

loop_
_geom_bond_atom_site_label_1
_geom_bond_atom_site_label_2
_geom_bond_distance
C1 O2 1.249(8)
C1 O1 1.276(8)
C1 Mo1 2.575(7)
C1 H1 0.9500
C101 C102 1.537(10)
C101 P11 1.837(7)
C101 H10A 0.9900
C101 H10B 0.9900
C102 P12 1.858(7)
C102 H10C 0.9900
C102 H10D 0.9900
C103 C108 1.371(10)
C103 C104 1.391(10)
C103 P11 1.848(7)
C104 C105 1.390(10)
C104 H104 0.9500
C105 C106 1.384(11)
C105 H105 0.9500
C106 C107 1.366(11)
C106 H106 0.9500
C107 C108 1.385(10)
C107 H107 0.9500
C108 H108 0.9500
C109 C110 1.380(10)
C109 C114 1.397(10)
C109 P11 1.833(7)
C110 C111 1.386(12)
C110 H110 0.9500
C111 C112 1.384(12)
C111 H111 0.9500
C112 C113 1.366(11)
C112 H112 0.9500
C113 C114 1.377(10)
C113 H113 0.9500
C114 H114 0.9500
C115 C120 1.391(10)
C115 C116 1.393(10)
C115 P12 1.820(7)
C116 C117 1.393(11)
C116 H116 0.9500
C117 C118 1.370(12)
C117 H117 0.9500
C118 C119 1.362(11)
C118 H118 0.9500
C119 C120 1.391(10)
C119 H119 0.9500
C120 H120 0.9500
C121 C126 1.371(10)
C121 C122 1.377(10)
C121 P12 1.850(7)
C122 C123 1.384(10)
C122 H122 0.9500
C123 C124 1.379(11)
C123 H123 0.9500
C124 C125 1.367(11)
C124 H124 0.9500
C125 C126 1.392(11)
C125 H125 0.9500
C126 H126 0.9500
C201 C202 1.541(9)
C201 P21 1.823(7)
C201 H20A 0.9900
C201 H20B 0.9900
C202 P22 1.833(7)
C202 H20C 0.9900
C202 H20D 0.9900
C203 C204 1.388(9)
C203 C208 1.391(9)
C203 P21 1.838(6)
C204 C205 1.406(10)
C204 H204 0.9500
C205 C206 1.360(11)
C205 H205 0.9500
C206 C207 1.365(12)
C206 H206 0.9500
C207 C208 1.392(11)
C207 H207 0.9500
C208 H208 0.9500
C209 C210 1.382(9)
C209 C214 1.387(9)
C209 P21 1.832(7)
C210 C211 1.387(10)
C210 H210 0.9500
C211 C212 1.360(11)
C211 H211 0.9500
C212 C213 1.367(10)
C212 H212 0.9500
C213 C214 1.399(10)
C213 H213 0.9500
C214 H214 0.9500
C215 C216 1.383(11)
C215 C220 1.409(11)
C215 P22 1.818(7)
C216 C217 1.412(11)
C216 H216 0.9500
C217 C218 1.366(12)
C217 H217 0.9500
C218 C219 1.359(13)
C218 H218 0.9500
C219 C220 1.396(12)
C219 H219 0.9500
C220 H220 0.9500
C221 C226 1.377(9)
C221 C222 1.396(9)
C221 P22 1.831(7)
C222 C223 1.378(10)
C222 H222 0.9500
C223 C224 1.379(11)
C223 H223 0.9500
C224 C225 1.387(11)
C224 H224 0.9500
C225 C226 1.395(10)
C225 H225 0.9500
C226 H226 0.9500
C301 C302 1.403(11)
C301 C306 1.408(10)
C301 B31 1.628(12)
C302 C303 1.382(11)
C302 H302 0.9500
C303 C304 1.384(11)
C303 H303 0.9500
C304 C305 1.407(12)
C304 H304 0.9500
C305 C306 1.376(11)
C305 H305 0.9500
C306 H306 0.9500
C307 C312 1.397(10)
C307 C308 1.403(10)
C307 B31 1.639(11)
C308 C309 1.398(11)
C308 H308 0.9500
C309 C310 1.375(12)
C309 H309 0.9500
C310 C311 1.345(12)
C310 H310 0.9500
C311 C312 1.395(11)
C311 H311 0.9500
C312 H312 0.9500
C313 C314 1.376(10)
C313 C318 1.400(11)
C313 B31 1.668(11)
C314 C315 1.393(10)
C314 H314 0.9500
C315 C316 1.355(11)
C315 H315 0.9500
C316 C317 1.399(11)
C316 H316 0.9500
C317 C318 1.379(11)
C317 H317 0.9500
C318 H318 0.9500
C319 C324 1.377(12)
C319 C320 1.405(11)
C319 B31 1.649(11)
C320 C321 1.406(11)
C320 H320 0.9500
C321 C322 1.402(13)
C321 H321 0.9500
C322 C323 1.371(14)
C322 H322 0.9500
C323 C324 1.415(12)
C323 H323 0.9500
C324 H324 0.9500
C325 C330 1.370(14)
C325 C326 1.405(14)
C325 B31 1.649(11)
C326 C327 1.403(14)
C326 H326 0.9500
C327 C328 1.402(15)
C327 H327 0.9500
C328 C329 1.377(16)
C328 H328 0.9500
C329 C330 1.403(15)
C329 H329 0.9500
C330 H330 0.9500
O1 Mo1 2.225(5)
O2 Mo1 2.217(4)
P11 Mo1 2.4475(19)
P12 Mo1 2.4940(19)
P21 Mo1 2.4839(18)
P22 Mo1 2.4571(18)
Mo1 H2 1.27(4)
Mo1 H3 1.27(4)
